data_7237423
loop_
_publ_author_name
'Ma, Yu-Juan'
'Han, Song-De'
'Pan, Jie'
'Mu, Ying'
'Li, Jin-Hua'
'Wang, Guo-Ming'

_publ_section_title
;
 An inorganic--organic hybrid framework from the assembly of an
 electron-rich diphosphonate and electron-deficient tripyridyl moiety
;
_journal_issue 35
_journal_name_full 'Journal of Materials Chemistry C'
_journal_page_first 9341
_journal_paper_doi 10.1039/C8TC02903B
_journal_volume 6
_journal_year 2018
_chemical_formula_sum 'C40 H36 N12 O16 P4 Zn3'
_chemical_formula_weight 1260.80
_space_group_crystal_system triclinic
_space_group_IT_number 2
_space_group_name_Hall '-P 1'
_space_group_name_H-M_alt 'P -1'
_atom_sites_solution_hydrogens mixed
_audit_creation_method SHELXL-2016/6
_audit_update_record
;
2018-05-04 deposited with the CCDC.
2018-08-14 downloaded from the CCDC.
;
_cell_angle_alpha 105.647(7)
_cell_angle_beta 108.800(8)
_cell_angle_gamma 100.832(7)
_cell_formula_units_Z 2
_cell_length_a 10.9781(10)
_cell_length_b 14.0982(11)
_cell_length_c 16.9572(13)
_cell_measurement_reflns_used 3019
_cell_measurement_temperature 293(2)
_cell_measurement_theta_max 27.4800
_cell_measurement_theta_min 2.6970
_cell_volume 2281.1(4)
_computing_cell_refinement 'CrysAlisPro 1.171.39.16b (Rigaku OD, 2015)'
_computing_data_collection 'CrysAlisPro 1.171.39.16b (Rigaku OD, 2015)'
_computing_data_reduction 'CrysAlisPro 1.171.39.16b (Rigaku OD, 2015)'
_computing_molecular_graphics 'DIAMOND (Brandenburg, 1999)'
_computing_publication_material 'SHELXL-2016/6 (Sheldrick, 2016)'
_computing_structure_refinement 'SHELXL-2016/6 (Sheldrick, 2016)'
_computing_structure_solution 'SHELXL-2016/6 (Sheldrick, 2016)'
_diffrn_ambient_temperature 293(2)
_diffrn_measured_fraction_theta_full 0.999
_diffrn_measured_fraction_theta_max 0.999
_diffrn_measurement_device_type 'XtaLAB Mini (ROW)'
_diffrn_radiation_type MoK\a
_diffrn_radiation_wavelength 0.71073
_diffrn_reflns_av_R_equivalents 0.0436
_diffrn_reflns_av_unetI/netI 0.1047
_diffrn_reflns_Laue_measured_fraction_full 0.999
_diffrn_reflns_Laue_measured_fraction_max 0.999
_diffrn_reflns_limit_h_max 12
_diffrn_reflns_limit_h_min -13
_diffrn_reflns_limit_k_max 16
_diffrn_reflns_limit_k_min -16
_diffrn_reflns_limit_l_max 18
_diffrn_reflns_limit_l_min -20
_diffrn_reflns_number 12010
_diffrn_reflns_point_group_measured_fraction_full 0.999
_diffrn_reflns_point_group_measured_fraction_max 0.999
_diffrn_reflns_theta_full 25.010
_diffrn_reflns_theta_max 25.010
_diffrn_reflns_theta_min 2.603
_exptl_absorpt_coefficient_mu 1.794
_exptl_absorpt_correction_T_max 0.737
_exptl_absorpt_correction_T_min 0.669
_exptl_absorpt_correction_type multi-scan
_exptl_absorpt_process_details
;
CrysAlisPro 1.171.39.16b (Rigaku Oxford Diffraction, 2015)
Empirical absorption correction using spherical harmonics,
 implemented in SCALE3 ABSPACK scaling algorithm.
;
_exptl_crystal_colour colorless
_exptl_crystal_density_diffrn 1.836
_exptl_crystal_description rod-shape
_exptl_crystal_F_000 1276
_exptl_crystal_size_max 0.25
_exptl_crystal_size_mid 0.16
_exptl_crystal_size_min 0.15
_refine_diff_density_max 1.637
_refine_diff_density_min -0.713
_refine_diff_density_rms 0.116
_refine_ls_extinction_method none
_refine_ls_goodness_of_fit_ref 1.002
_refine_ls_hydrogen_treatment constr
_refine_ls_matrix_type full
_refine_ls_number_parameters 679
_refine_ls_number_reflns 8037
_refine_ls_number_restraints 9
_refine_ls_restrained_S_all 1.002
_refine_ls_R_factor_all 0.0874
_refine_ls_R_factor_gt 0.0523
_refine_ls_shift/su_max 0.000
_refine_ls_shift/su_mean 0.000
_refine_ls_structure_factor_coef Fsqd
_refine_ls_weighting_details 'w=1/[\s^2^(Fo^2^)+(0.0362P)^2^] where P=(Fo^2^+2Fc^2^)/3'
_refine_ls_weighting_scheme calc
_refine_ls_wR_factor_gt 0.1108
_refine_ls_wR_factor_ref 0.1261
_reflns_Friedel_coverage 0.000
_reflns_number_gt 5565
_reflns_number_total 8037
_reflns_threshold_expression 'I > 2\s(I)'
_cod_data_source_file c8tc02903b2.cif
_cod_data_source_block 1
_cod_database_code 7237423
_shelx_shelxl_version_number 2016/6
_shelx_space_group_comment
;
The symmetry employed for this shelxl refinement is uniquely defined
by the following loop, which should always be used as a source of
symmetry information in preference to the above space-group names.
They are only intended as comments.
;

loop_
_space_group_symop_operation_xyz
'x, y, z'
'-x, -y, -z'

loop_
_atom_site_label
_atom_site_type_symbol
_atom_site_fract_x
_atom_site_fract_y
_atom_site_fract_z
_atom_site_U_iso_or_equiv
_atom_site_adp_type
_atom_site_occupancy
_atom_site_site_symmetry_order
_atom_site_calc_flag
_atom_site_refinement_flags_posn
_atom_site_refinement_flags_adp
C1 C 0.2697(5) 1.1132(4) 0.1044(4) 0.0207(12) Uani 1 1 d D .
C2 C 0.3633(6) 1.1958(5) 0.1939(4) 0.0322(15) Uani 1 1 d . .
H2A H 0.421330 1.248304 0.184933 0.048 Uiso 1 1 calc R U
H2B H 0.417101 1.165236 0.230396 0.048 Uiso 1 1 calc R U
H2C H 0.310776 1.226195 0.222986 0.048 Uiso 1 1 calc R U
C3 C 0.3503(5) 0.6388(5) 0.1277(4) 0.0228(13) Uani 1 1 d . .
C4 C 0.4502(6) 0.6195(5) 0.0872(5) 0.0377(17) Uani 1 1 d . .
H4A H 0.516101 0.683816 0.102088 0.057 Uiso 1 1 calc R U
H4B H 0.404125 0.588100 0.023551 0.057 Uiso 1 1 calc R U
H4C H 0.494444 0.574117 0.109856 0.057 Uiso 1 1 calc R U
C5 C 0.2301(5) 0.8063(5) -0.2112(4) 0.0271(14) Uani 1 1 d . .
H5 H 0.307336 0.838360 -0.158884 0.033 Uiso 1 1 calc R U
C6 C 0.2422(5) 0.7584(5) -0.2888(4) 0.0294(15) Uani 1 1 d . .
H6 H 0.327021 0.758524 -0.288639 0.035 Uiso 1 1 calc R U
C7 C 0.1294(5) 0.7098(5) -0.3672(4) 0.0220(13) Uani 1 1 d . .
C8 C 0.0054(6) 0.7139(5) -0.3645(4) 0.0278(14) Uani 1 1 d . .
H8 H -0.073005 0.684066 -0.416187 0.033 Uiso 1 1 calc R U
C9 C 0.0003(5) 0.7627(5) -0.2843(4) 0.0302(15) Uani 1 1 d . .
H9 H -0.083291 0.763940 -0.282661 0.036 Uiso 1 1 calc R U
C10 C 0.6339(6) 0.6317(5) -0.4504(5) 0.0406(17) Uani 1 1 d . .
H10 H 0.703729 0.640270 -0.397804 0.049 Uiso 1 1 calc R U
C11 C 0.5084(6) 0.6299(5) -0.4494(4) 0.0337(15) Uani 1 1 d . .
H11 H 0.495725 0.639610 -0.396462 0.040 Uiso 1 1 calc R U
C12 C 0.4024(6) 0.6137(5) -0.5266(4) 0.0287(14) Uani 1 1 d . .
C13 C 0.4263(6) 0.6014(5) -0.6032(4) 0.0357(16) Uani 1 1 d . .
H13 H 0.357635 0.588937 -0.657638 0.043 Uiso 1 1 calc R U
C14 C 0.5573(7) 0.6087(6) -0.5952(5) 0.0430(18) Uani 1 1 d . .
H14 H 0.574548 0.603797 -0.646161 0.052 Uiso 1 1 calc R U
C15 C -0.1972(7) 0.4218(5) -0.8350(4) 0.0398(17) Uani 1 1 d . .
H15 H -0.193241 0.390883 -0.889563 0.048 Uiso 1 1 calc R U
C16 C -0.0773(6) 0.4672(5) -0.7612(4) 0.0331(15) Uani 1 1 d . .
H16 H 0.004477 0.466416 -0.766117 0.040 Uiso 1 1 calc R U
C17 C -0.0818(5) 0.5138(5) -0.6799(4) 0.0234(13) Uani 1 1 d . .
C18 C -0.2075(6) 0.5111(5) -0.6768(4) 0.0325(15) Uani 1 1 d . .
H18 H -0.215222 0.541072 -0.623269 0.039 Uiso 1 1 calc R U
C19 C -0.3193(6) 0.4630(5) -0.7547(5) 0.0409(17) Uani 1 1 d . .
H19 H -0.402736 0.461048 -0.751574 0.049 Uiso 1 1 calc R U
C20 C 0.1398(5) 0.6579(4) -0.4509(4) 0.0221(13) Uani 1 1 d . .
C21 C 0.2660(6) 0.6108(5) -0.5273(4) 0.0284(14) Uani 1 1 d . .
C22 C 0.0408(5) 0.5659(5) -0.5980(4) 0.0223(13) Uani 1 1 d . .
C23 C 0.7730(5) 0.9231(5) 0.1818(4) 0.0265(14) Uani 1 1 d . .
H23 H 0.782149 0.893425 0.128750 0.032 Uiso 1 1 calc R U
C24 C 0.8868(5) 0.9743(5) 0.2571(4) 0.0235(13) Uani 1 1 d . .
H24 H 0.971644 0.978998 0.255678 0.028 Uiso 1 1 calc R U
C25 C 0.8736(5) 1.0196(4) 0.3365(4) 0.0196(12) Uani 1 1 d . .
C26 C 0.7421(5) 1.0089(5) 0.3350(4) 0.0254(14) Uani 1 1 d . .
H26 H 0.729498 1.036877 0.387011 0.030 Uiso 1 1 calc R U
C27 C 0.6347(6) 0.9568(5) 0.2562(4) 0.0283(14) Uani 1 1 d . .
H27 H 0.548317 0.951250 0.255141 0.034 Uiso 1 1 calc R U
C28 C 1.5040(6) 1.1104(6) 0.4224(5) 0.0424(18) Uani 1 1 d . .
H28 H 1.518861 1.102462 0.370392 0.051 Uiso 1 1 calc R U
C29 C 1.3756(6) 1.1095(5) 0.4183(4) 0.0311(15) Uani 1 1 d . .
H29 H 1.306199 1.098409 0.364609 0.037 Uiso 1 1 calc R U
C30 C 1.3532(5) 1.1254(5) 0.4958(4) 0.0252(14) Uani 1 1 d . .
C31 C 1.4580(6) 1.1373(5) 0.5712(4) 0.0322(15) Uani 1 1 d . .
H31 H 1.446959 1.148074 0.624745 0.039 Uiso 1 1 calc R U
C32 C 1.5801(6) 1.1333(6) 0.5677(5) 0.0442(19) Uani 1 1 d . .
H32 H 1.649290 1.138914 0.619512 0.053 Uiso 1 1 calc R U
C33 C 1.1560(6) 1.3134(5) 0.8058(4) 0.0269(14) Uani 1 1 d . .
H33 H 1.230378 1.348372 0.859479 0.032 Uiso 1 1 calc R U
C34 C 1.1770(5) 1.2690(5) 0.7307(4) 0.0262(14) Uani 1 1 d . .
H34 H 1.264238 1.274290 0.733609 0.031 Uiso 1 1 calc R U
C35 C 1.0683(5) 1.2168(4) 0.6512(4) 0.0205(12) Uani 1 1 d . .
C36 C 0.9413(6) 1.2092(5) 0.6495(4) 0.0359(16) Uani 1 1 d . .
H36 H 0.865435 1.172948 0.596890 0.043 Uiso 1 1 calc R U
C37 C 0.9289(6) 1.2562(6) 0.7271(4) 0.0430(19) Uani 1 1 d . .
H37 H 0.842397 1.251419 0.725445 0.052 Uiso 1 1 calc R U
C38 C 0.9920(5) 1.0752(5) 0.4205(4) 0.0220(13) Uani 1 1 d . .
C39 C 1.2167(5) 1.1246(5) 0.4946(4) 0.0239(13) Uani 1 1 d . .
C40 C 1.0842(5) 1.1654(4) 0.5669(4) 0.0208(13) Uani 1 1 d . .
N1 N 0.1096(4) 0.8081(4) -0.2087(3) 0.0228(11) Uani 1 1 d . .
N2 N 0.6595(5) 0.6218(5) -0.5228(4) 0.0435(15) Uani 1 1 d . .
N3 N -0.3190(5) 0.4191(5) -0.8337(3) 0.0409(14) Uani 1 1 d . .
N4 N 0.2617(4) 0.6578(4) -0.4488(3) 0.0302(12) Uani 1 1 d . .
N5 N 0.1605(4) 0.5629(4) -0.6035(3) 0.0262(11) Uani 1 1 d . .
N6 N 0.0263(4) 0.6120(4) -0.5245(3) 0.0264(12) Uani 1 1 d . .
N7 N 0.6480(4) 0.9133(4) 0.1801(3) 0.0213(11) Uani 1 1 d . .
N8 N 1.6058(5) 1.1218(5) 0.4944(4) 0.0439(15) Uani 1 1 d . .
N9 N 1.0325(4) 1.3082(4) 0.8048(3) 0.0262(11) Uani 1 1 d . .
N10 N 1.2098(4) 1.1701(4) 0.5725(3) 0.0262(12) Uani 1 1 d . .
N11 N 0.9728(4) 1.1191(4) 0.4934(3) 0.0253(11) Uani 1 1 d . .
N12 N 1.1119(4) 1.0767(4) 0.4173(3) 0.0270(12) Uani 1 1 d . .
O1 O 0.4529(4) 1.0110(3) 0.1064(2) 0.0250(9) Uani 1 1 d . .
O2 O 0.2687(3) 0.9737(3) -0.0426(2) 0.0248(9) Uani 1 1 d . .
O3 O 0.4490(3) 1.1432(3) 0.0312(3) 0.0250(9) Uani 1 1 d . .
O4 O 0.0757(3) 0.9254(3) 0.0354(2) 0.0227(9) Uani 1 1 d . .
O5 O 0.0593(3) 1.0735(3) 0.1519(2) 0.0202(9) Uani 1 1 d . .
O6 O 0.2331(4) 0.9888(3) 0.1984(2) 0.0262(9) Uani 1 1 d D .
H6A H 0.266491 0.934674 0.191653 0.031 Uiso 1 1 d DR U
O7 O 0.1192(3) 0.6865(3) 0.0465(3) 0.0242(9) Uani 1 1 d . .
O8 O 0.3292(4) 0.7694(3) 0.0340(2) 0.0281(10) Uani 1 1 d . .
O9 O 0.3091(4) 0.8225(3) 0.1833(2) 0.0287(10) Uani 1 1 d . .
O10 O 0.1226(4) 0.5368(3) 0.1373(3) 0.0299(10) Uani 1 1 d . .
O11 O 0.1692(4) 0.4653(3) -0.0019(3) 0.0292(10) Uani 1 1 d . .
O12 O 0.2994(4) 0.4502(3) 0.1430(3) 0.0344(11) Uani 1 1 d D .
H12A H 0.341589 0.416743 0.111588 0.052 Uiso 1 1 d DR U
O13 O 0.1963(3) 1.1643(3) 0.0507(3) 0.0260(10) Uani 1 1 d . .
H13A H 0.249711 1.207953 0.044474 0.039 Uiso 1 1 calc R U
O14 O 0.4210(6) 0.6770(4) 0.2241(3) 0.0576(15) Uani 1 1 d . .
H14A H 0.410537 0.732789 0.245636 0.086 Uiso 1 1 calc R U
O15 O -0.0052(4) 0.7314(3) -0.0993(3) 0.0349(11) Uani 1 1 d . .
O16 O 0.4027(4) 0.3415(3) 0.0512(3) 0.0429(12) Uani 1 1 d D .
H16A H 0.421039 0.279516 0.042550 0.052 Uiso 1 1 d DR U
H18A H 0.487752 0.367487 0.092952 0.052 Uiso 1 1 d DR U
P1 P 0.36580(13) 1.05500(12) 0.04573(10) 0.0187(3) Uani 1 1 d . .
P2 P 0.14892(13) 1.01781(12) 0.12006(9) 0.0182(3) Uani 1 1 d D .
P3 P 0.27204(14) 0.73757(12) 0.09673(10) 0.0215(3) Uani 1 1 d . .
P4 P 0.22456(14) 0.51690(12) 0.09832(10) 0.0229(3) Uani 1 1 d D .
Zn1 Zn 0.48446(6) 0.87984(5) 0.06288(4) 0.02035(17) Uani 1 1 d . .
Zn2 Zn 0.08829(6) 0.87881(5) -0.08854(4) 0.02023(17) Uani 1 1 d . .
Zn3 Zn 0.00418(6) 0.61370(5) 0.09033(4) 0.02374(18) Uani 1 1 d . .

loop_
_atom_site_aniso_label
_atom_site_aniso_U_11
_atom_site_aniso_U_22
_atom_site_aniso_U_33
_atom_site_aniso_U_23
_atom_site_aniso_U_13
_atom_site_aniso_U_12
C1 0.017(3) 0.024(3) 0.018(3) 0.004(3) 0.007(2) 0.005(3)
C2 0.029(3) 0.034(4) 0.023(3) -0.002(3) 0.011(3) 0.002(3)
C3 0.017(3) 0.026(4) 0.018(3) 0.005(3) 0.001(2) 0.006(3)
C4 0.023(3) 0.036(4) 0.067(5) 0.022(4) 0.029(3) 0.013(3)
C5 0.016(3) 0.039(4) 0.022(3) 0.006(3) 0.007(3) 0.006(3)
C6 0.018(3) 0.039(4) 0.029(4) 0.005(3) 0.011(3) 0.011(3)
C7 0.025(3) 0.025(3) 0.018(3) 0.003(3) 0.013(3) 0.008(3)
C8 0.022(3) 0.036(4) 0.021(3) 0.004(3) 0.007(3) 0.008(3)
C9 0.017(3) 0.041(4) 0.025(3) 0.001(3) 0.009(3) 0.005(3)
C10 0.031(4) 0.043(5) 0.038(4) 0.005(4) 0.012(3) 0.006(3)
C11 0.025(3) 0.037(4) 0.033(4) 0.001(3) 0.013(3) 0.008(3)
C12 0.026(3) 0.030(4) 0.035(4) 0.008(3) 0.019(3) 0.012(3)
C13 0.036(4) 0.042(4) 0.035(4) 0.011(4) 0.024(3) 0.014(3)
C14 0.044(4) 0.055(5) 0.043(4) 0.017(4) 0.030(4) 0.020(4)
C15 0.049(4) 0.042(5) 0.024(4) 0.007(3) 0.012(3) 0.016(4)
C16 0.036(4) 0.037(4) 0.026(4) 0.005(3) 0.015(3) 0.012(3)
C17 0.025(3) 0.030(4) 0.016(3) 0.009(3) 0.007(3) 0.012(3)
C18 0.030(3) 0.038(4) 0.027(4) 0.001(3) 0.014(3) 0.014(3)
C19 0.030(4) 0.041(5) 0.042(4) 0.003(4) 0.009(3) 0.016(3)
C20 0.023(3) 0.022(3) 0.018(3) 0.002(3) 0.010(3) 0.005(3)
C21 0.024(3) 0.034(4) 0.027(4) 0.011(3) 0.010(3) 0.009(3)
C22 0.028(3) 0.023(3) 0.017(3) 0.006(3) 0.009(3) 0.012(3)
C23 0.019(3) 0.038(4) 0.020(3) 0.008(3) 0.007(3) 0.008(3)
C24 0.021(3) 0.030(4) 0.023(3) 0.010(3) 0.010(3) 0.010(3)
C25 0.020(3) 0.019(3) 0.015(3) 0.003(3) 0.003(2) 0.005(2)
C26 0.019(3) 0.045(4) 0.012(3) 0.007(3) 0.008(2) 0.011(3)
C27 0.023(3) 0.038(4) 0.022(3) 0.007(3) 0.011(3) 0.007(3)
C28 0.038(4) 0.063(5) 0.039(4) 0.019(4) 0.024(4) 0.024(4)
C29 0.027(3) 0.046(4) 0.025(3) 0.010(3) 0.014(3) 0.017(3)
C30 0.017(3) 0.029(4) 0.023(3) 0.001(3) 0.008(3) 0.004(3)
C31 0.030(3) 0.038(4) 0.023(3) 0.002(3) 0.012(3) 0.008(3)
C32 0.020(3) 0.055(5) 0.045(4) 0.009(4) 0.007(3) 0.006(3)
C33 0.025(3) 0.031(4) 0.023(3) 0.006(3) 0.008(3) 0.010(3)
C34 0.022(3) 0.030(4) 0.024(3) 0.001(3) 0.014(3) 0.008(3)
C35 0.022(3) 0.019(3) 0.017(3) -0.001(3) 0.009(2) 0.005(3)
C36 0.022(3) 0.051(5) 0.018(3) -0.008(3) 0.008(3) 0.005(3)
C37 0.016(3) 0.061(5) 0.028(4) -0.011(4) 0.007(3) 0.000(3)
C38 0.019(3) 0.028(4) 0.017(3) 0.008(3) 0.006(2) 0.007(3)
C39 0.022(3) 0.028(4) 0.027(3) 0.011(3) 0.013(3) 0.010(3)
C40 0.023(3) 0.017(3) 0.021(3) 0.007(3) 0.008(3) 0.006(3)
N1 0.017(2) 0.028(3) 0.022(3) 0.005(2) 0.009(2) 0.005(2)
N2 0.034(3) 0.044(4) 0.058(4) 0.014(3) 0.027(3) 0.014(3)
N3 0.031(3) 0.046(4) 0.026(3) -0.004(3) 0.001(3) 0.010(3)
N4 0.020(3) 0.044(4) 0.023(3) 0.004(3) 0.011(2) 0.009(2)
N5 0.022(3) 0.033(3) 0.023(3) 0.004(3) 0.012(2) 0.010(2)
N6 0.025(3) 0.033(3) 0.017(3) 0.002(2) 0.010(2) 0.006(2)
N7 0.022(2) 0.019(3) 0.018(3) 0.002(2) 0.005(2) 0.006(2)
N8 0.030(3) 0.054(4) 0.048(4) 0.010(3) 0.020(3) 0.018(3)
N9 0.022(3) 0.024(3) 0.025(3) -0.006(2) 0.011(2) 0.007(2)
N10 0.016(2) 0.034(3) 0.027(3) 0.008(3) 0.009(2) 0.005(2)
N11 0.017(2) 0.034(3) 0.015(3) 0.001(2) 0.003(2) 0.003(2)
N12 0.017(2) 0.037(3) 0.021(3) 0.006(3) 0.005(2) 0.007(2)
O1 0.028(2) 0.030(2) 0.021(2) 0.008(2) 0.0115(18) 0.0156(19)
O2 0.020(2) 0.027(2) 0.013(2) -0.0084(18) 0.0074(17) -0.0023(18)
O3 0.024(2) 0.022(2) 0.031(2) 0.005(2) 0.0183(19) 0.0052(18)
O4 0.023(2) 0.025(2) 0.018(2) 0.0034(19) 0.0114(17) 0.0027(18)
O5 0.0210(19) 0.027(2) 0.016(2) 0.0060(19) 0.0114(17) 0.0110(18)
O6 0.034(2) 0.029(2) 0.019(2) 0.007(2) 0.0091(19) 0.019(2)
O7 0.0172(19) 0.025(2) 0.031(2) 0.013(2) 0.0086(18) 0.0044(18)
O8 0.022(2) 0.034(3) 0.020(2) 0.007(2) 0.0085(18) -0.0071(19)
O9 0.035(2) 0.026(3) 0.020(2) 0.002(2) 0.0094(19) 0.010(2)
O10 0.034(2) 0.033(3) 0.036(3) 0.016(2) 0.024(2) 0.016(2)
O11 0.017(2) 0.032(3) 0.024(2) -0.002(2) 0.0043(18) -0.0010(19)
O12 0.038(2) 0.037(3) 0.034(3) 0.014(2) 0.017(2) 0.018(2)
O13 0.022(2) 0.026(2) 0.039(3) 0.019(2) 0.0137(19) 0.0097(18)
O14 0.068(4) 0.038(3) 0.032(3) 0.003(3) -0.013(3) 0.011(3)
O15 0.044(3) 0.031(3) 0.028(2) 0.010(2) 0.013(2) 0.009(2)
O16 0.044(3) 0.042(3) 0.046(3) 0.013(3) 0.019(2) 0.020(2)
P1 0.0149(7) 0.0206(8) 0.0189(8) 0.0028(7) 0.0082(6) 0.0047(6)
P2 0.0168(7) 0.0216(8) 0.0148(8) 0.0031(7) 0.0074(6) 0.0058(6)
P3 0.0184(7) 0.0211(9) 0.0214(8) 0.0053(7) 0.0074(6) 0.0022(7)
P4 0.0201(7) 0.0223(9) 0.0251(9) 0.0063(8) 0.0095(7) 0.0058(7)
Zn1 0.0167(3) 0.0244(4) 0.0170(4) 0.0049(3) 0.0064(3) 0.0039(3)
Zn2 0.0172(3) 0.0228(4) 0.0171(4) 0.0017(3) 0.0073(3) 0.0051(3)
Zn3 0.0200(3) 0.0273(4) 0.0201(4) 0.0028(3) 0.0098(3) 0.0034(3)

loop_
_atom_type_symbol
_atom_type_description
_atom_type_scat_dispersion_real
_atom_type_scat_dispersion_imag
_atom_type_scat_source
C C 0.0033 0.0016 'International Tables Vol C Tables 4.2.6.8 and 6.1.1.4'
H H 0.0000 0.0000 'International Tables Vol C Tables 4.2.6.8 and 6.1.1.4'
N N 0.0061 0.0033 'International Tables Vol C Tables 4.2.6.8 and 6.1.1.4'
O O 0.0106 0.0060 'International Tables Vol C Tables 4.2.6.8 and 6.1.1.4'
P P 0.1023 0.0942 'International Tables Vol C Tables 4.2.6.8 and 6.1.1.4'
Zn Zn 0.2839 1.4301 'International Tables Vol C Tables 4.2.6.8 and 6.1.1.4'

loop_
_geom_angle_atom_site_label_1
_geom_angle_atom_site_label_2
_geom_angle_atom_site_label_3
_geom_angle
_geom_angle_site_symmetry_1
_geom_angle_site_symmetry_3
O13 C1 C2 107.1(5) . .
O13 C1 P1 106.7(3) . .
C2 C1 P1 110.9(4) . .
O13 C1 P2 109.0(3) . .
C2 C1 P2 109.8(3) . .
P1 C1 P2 113.0(3) . .
O14 C3 C4 108.1(5) . .
O14 C3 P4 106.2(4) . .
C4 C3 P4 109.4(4) . .
O14 C3 P3 108.1(4) . .
C4 C3 P3 112.6(4) . .
P4 C3 P3 112.2(3) . .
N1 C5 C6 121.6(5) . .
C5 C6 C7 120.4(5) . .
C6 C7 C8 117.6(5) . .
C6 C7 C20 121.3(5) . .
C8 C7 C20 121.0(5) . .
C9 C8 C7 119.0(5) . .
N1 C9 C8 122.9(5) . .
N2 C10 C11 123.0(6) . .
C12 C11 C10 119.8(6) . .
C11 C12 C13 118.1(5) . .
C11 C12 C21 120.8(5) . .
C13 C12 C21 121.1(5) . .
C12 C13 C14 116.8(6) . .
N2 C14 C13 126.2(6) . .
N3 C15 C16 124.7(6) . .
C15 C16 C17 118.2(6) . .
C16 C17 C18 118.1(5) . .
C16 C17 C22 122.2(5) . .
C18 C17 C22 119.7(5) . .
C19 C18 C17 118.0(6) . .
N3 C19 C18 125.6(6) . .
N4 C20 N6 124.0(5) . .
N4 C20 C7 117.8(5) . .
N6 C20 C7 118.2(5) . .
N5 C21 N4 125.5(5) . .
N5 C21 C12 118.4(5) . .
N4 C21 C12 116.1(5) . .
N6 C22 N5 124.8(5) . .
N6 C22 C17 117.6(5) . .
N5 C22 C17 117.6(5) . .
N7 C23 C24 123.3(5) . .
C23 C24 C25 118.6(5) . .
C24 C25 C26 118.3(5) . .
C24 C25 C38 121.5(5) . .
C26 C25 C38 120.2(5) . .
C27 C26 C25 118.8(5) . .
N7 C27 C26 122.7(5) . .
N8 C28 C29 124.7(6) . .
C30 C29 C28 118.4(6) . .
C31 C30 C29 117.6(5) . .
C31 C30 C39 122.0(5) . .
C29 C30 C39 120.3(5) . .
C30 C31 C32 119.5(6) . .
N8 C32 C31 124.0(6) . .
N9 C33 C34 122.4(5) . .
C35 C34 C33 119.4(5) . .
C36 C35 C34 118.8(5) . .
C36 C35 C40 119.0(5) . .
C34 C35 C40 122.1(5) . .
C37 C36 C35 118.2(6) . .
N9 C37 C36 124.2(5) . .
N11 C38 N12 124.9(5) . .
N11 C38 C25 118.6(5) . .
N12 C38 C25 116.5(5) . .
N12 C39 N10 125.3(5) . .
N12 C39 C30 117.7(5) . .
N10 C39 C30 117.0(5) . .
N11 C40 N10 125.6(5) . .
N11 C40 C35 117.3(5) . .
N10 C40 C35 117.1(5) . .
C9 N1 C5 118.5(5) . .
C9 N1 Zn2 119.3(4) . .
C5 N1 Zn2 122.2(4) . .
C14 N2 C10 116.0(5) . .
C19 N3 C15 115.3(6) . .
C20 N4 C21 115.4(5) . .
C21 N5 C22 114.2(5) . .
C22 N6 C20 116.0(5) . .
C27 N7 C23 118.4(5) . .
C27 N7 Zn1 116.9(3) . .
C23 N7 Zn1 121.4(4) . .
C28 N8 C32 115.7(5) . .
C37 N9 C33 116.9(5) . .
C37 N9 Zn3 118.6(4) . 2_676
C33 N9 Zn3 124.2(4) . 2_676
C39 N10 C40 113.9(5) . .
C40 N11 C38 115.0(5) . .
C39 N12 C38 115.3(5) . .
P1 O1 Zn1 122.9(2) . .
P1 O2 Zn2 136.1(2) . .
P1 O3 Zn1 122.4(2) . 2_675
P2 O4 Zn2 135.2(2) . .
P2 O5 Zn2 131.4(2) . 2_575
P3 O7 Zn3 124.8(2) . .
P3 O8 Zn1 128.3(2) . .
P4 O10 Zn3 118.1(2) . .
P4 O11 Zn3 134.0(2) . 2_565
O2 P1 O1 112.8(2) . .
O2 P1 O3 110.4(2) . .
O1 P1 O3 112.5(2) . .
O2 P1 C1 109.0(2) . .
O1 P1 C1 106.5(2) . .
O3 P1 C1 105.4(2) . .
O4 P2 O5 114.8(2) . .
O4 P2 O6 111.9(2) . .
O5 P2 O6 106.9(2) . .
O4 P2 C1 109.8(2) . .
O5 P2 C1 106.6(2) . .
O6 P2 C1 106.4(2) . .
O9 P3 O8 114.3(2) . .
O9 P3 O7 113.0(2) . .
O8 P3 O7 108.8(2) . .
O9 P3 C3 105.1(2) . .
O8 P3 C3 106.9(2) . .
O7 P3 C3 108.4(2) . .
O10 P4 O11 115.9(2) . .
O10 P4 O12 107.9(2) . .
O11 P4 O12 109.5(2) . .
O10 P4 C3 109.3(3) . .
O11 P4 C3 107.2(2) . .
O12 P4 C3 106.9(2) . .
O8 Zn1 O3 111.04(16) . 2_675
O8 Zn1 O1 109.86(16) . .
O3 Zn1 O1 118.67(15) 2_675 .
O8 Zn1 N7 117.56(16) . .
O3 Zn1 N7 106.49(16) 2_675 .
O1 Zn1 N7 92.37(17) . .
O2 Zn2 O5 115.47(16) . 2_575
O2 Zn2 O15 139.36(16) . .
O5 Zn2 O15 105.05(15) 2_575 .
O2 Zn2 O4 92.43(14) . .
O5 Zn2 O4 97.21(14) 2_575 .
O15 Zn2 O4 85.16(15) . .
O2 Zn2 N1 89.40(16) . .
O5 Zn2 N1 91.29(15) 2_575 .
O15 Zn2 N1 86.73(17) . .
O4 Zn2 N1 169.52(16) . .
O11 Zn3 O7 113.45(16) 2_565 .
O11 Zn3 O10 116.66(18) 2_565 .
O7 Zn3 O10 97.73(14) . .
O11 Zn3 N9 104.20(18) 2_565 2_676
O7 Zn3 N9 120.34(18) . 2_676
O10 Zn3 N9 104.73(17) . 2_676

loop_
_geom_bond_atom_site_label_1
_geom_bond_atom_site_label_2
_geom_bond_distance
_geom_bond_site_symmetry_2
C1 O13 1.448(6) .
C1 C2 1.520(8) .
C1 P1 1.827(5) .
C1 P2 1.841(5) .
C3 O14 1.454(7) .
C3 C4 1.499(7) .
C3 P4 1.819(6) .
C3 P3 1.873(6) .
C5 N1 1.342(6) .
C5 C6 1.368(8) .
C6 C7 1.378(8) .
C7 C8 1.388(7) .
C7 C20 1.463(7) .
C8 C9 1.373(8) .
C9 N1 1.330(7) .
C10 N2 1.323(8) .
C10 C11 1.379(8) .
C11 C12 1.370(8) .
C12 C13 1.380(8) .
C12 C21 1.487(7) .
C13 C14 1.381(8) .
C14 N2 1.308(8) .
C15 N3 1.337(8) .
C15 C16 1.377(8) .
C16 C17 1.378(8) .
C17 C18 1.392(7) .
C17 C22 1.468(8) .
C18 C19 1.368(9) .
C19 N3 1.317(8) .
C20 N4 1.326(7) .
C20 N6 1.337(7) .
C21 N5 1.318(7) .
C21 N4 1.338(7) .
C22 N6 1.316(7) .
C22 N5 1.355(7) .
C23 N7 1.343(6) .
C23 C24 1.360(8) .
C24 C25 1.391(7) .
C25 C26 1.414(7) .
C25 C38 1.468(7) .
C26 C27 1.358(8) .
C27 N7 1.340(7) .
C28 N8 1.308(8) .
C28 C29 1.385(8) .
C29 C30 1.382(7) .
C30 C31 1.360(8) .
C30 C39 1.489(7) .
C31 C32 1.372(8) .
C32 N8 1.335(8) .
C33 N9 1.338(7) .
C33 C34 1.372(8) .
C34 C35 1.371(8) .
C35 C36 1.369(7) .
C35 C40 1.499(7) .
C36 C37 1.367(8) .
C37 N9 1.330(8) .
C38 N11 1.326(7) .
C38 N12 1.332(6) .
C39 N12 1.325(7) .
C39 N10 1.338(7) .
C40 N11 1.325(7) .
C40 N10 1.340(6) .
N1 Zn2 2.122(5) .
N7 Zn1 2.066(4) .
N9 Zn3 2.027(5) 2_676
O1 P1 1.514(4) .
O1 Zn1 1.937(4) .
O2 P1 1.510(4) .
O2 Zn2 1.941(3) .
O3 P1 1.525(4) .
O3 Zn1 1.935(3) 2_675
O4 P2 1.503(4) .
O4 Zn2 2.084(3) .
O5 P2 1.510(4) .
O5 Zn2 1.977(3) 2_575
O6 P2 1.559(3) .
O7 P3 1.534(4) .
O7 Zn3 1.931(3) .
O8 P3 1.520(3) .
O8 Zn1 1.903(4) .
O9 P3 1.497(4) .
O10 P4 1.505(4) .
O10 Zn3 1.956(4) .
O11 P4 1.513(4) .
O11 Zn3 1.890(4) 2_565
O12 P4 1.552(4) .
O15 Zn2 2.068(4) .

loop_
_geom_hbond_atom_site_label_D
_geom_hbond_atom_site_label_H
_geom_hbond_atom_site_label_A
_geom_hbond_distance_DH
_geom_hbond_distance_HA
_geom_hbond_distance_DA
_geom_hbond_angle_DHA
_geom_hbond_site_symmetry_A
O16 H18A N3 0.90 1.95 2.844(7) 170.3 1_656
O16 H16A O3 0.92 1.97 2.885(6) 173.9 1_545
O14 H14A O9 0.82 2.11 2.714(6) 130.4 .
O13 H13A O16 0.82 2.22 3.036(5) 170.5 1_565
O13 H13A O3 0.82 2.57 2.957(5) 110.0 .
O12 H12A O16 0.91 1.66 2.561(5) 172.4 .
O6 H6A O9 0.90 1.71 2.609(5) 170.5 .
C36 H36 N8 0.93 2.65 3.508(8) 153.5 1_455
C29 H29 O6 0.93 2.59 3.326(7) 136.6 1_655
C27 H27 O9 0.93 2.57 3.351(7) 141.4 .
C18 H18 N2 0.93 2.67 3.535(8) 154.7 1_455
C16 H16 O10 0.93 2.67 3.358(6) 131.7 1_554
C15 H15 O8 0.93 2.59 3.351(8) 139.0 2_564
C9 H9 O5 0.93 2.63 3.085(7) 111.1 2_575
C5 H5 O2 0.93 2.55 3.021(7) 111.5 .
O16 H18A N3 0.90 1.95 2.844(7) 170.3 1_656
O16 H16A O3 0.92 1.97 2.885(6) 173.9 1_545
O14 H14A O9 0.82 2.11 2.714(6) 130.4 .
O13 H13A O16 0.82 2.22 3.036(5) 170.5 1_565
O12 H12A O16 0.91 1.66 2.561(5) 172.4 .
O6 H6A O9 0.90 1.71 2.609(5) 170.5 .
C36 H36 N8 0.93 2.65 3.508(8) 153.5 1_455
C29 H29 O6 0.93 2.59 3.326(7) 136.6 1_655
C27 H27 O9 0.93 2.57 3.351(7) 141.4 .
C18 H18 N2 0.93 2.67 3.535(8) 154.7 1_455
C15 H15 O8 0.93 2.59 3.351(8) 139.0 2_564
C9 H9 O5 0.93 2.63 3.085(7) 111.1 2_575
C5 H5 O2 0.93 2.55 3.021(7) 111.5 .
O16 H18A N3 0.90 1.95 2.844(7) 170.3 1_656
O16 H16A O3 0.92 1.97 2.885(6) 173.9 1_545
O14 H14A O9 0.82 2.11 2.714(6) 130.4 .
O13 H13A O16 0.82 2.22 3.036(5) 170.5 1_565
O12 H12A O16 0.91 1.66 2.561(5) 172.4 .
O6 H6A O9 0.90 1.71 2.609(5) 170.5 .
C36 H36 N8 0.93 2.65 3.508(8) 153.5 1_455
C29 H29 O6 0.93 2.59 3.326(7) 136.6 1_655
C27 H27 O9 0.93 2.57 3.351(7) 141.4 .
C18 H18 N2 0.93 2.67 3.535(8) 154.7 1_455
C15 H15 O8 0.93 2.59 3.351(8) 139.0 2_564
C9 H9 O5 0.93 2.63 3.085(7) 111.1 2_575
C5 H5 O2 0.93 2.55 3.021(7) 111.5 .
O16 H18A N3 0.90 1.95 2.844(7) 170.3 1_656
O16 H16A O3 0.92 1.97 2.885(6) 173.9 1_545
O14 H14A O9 0.82 2.11 2.714(6) 130.4 .
O13 H13A O16 0.82 2.22 3.036(5) 170.5 1_565
O12 H12A O16 0.91 1.66 2.561(5) 172.4 .
O6 H6A O9 0.90 1.71 2.609(5) 170.5 .
C36 H36 N8 0.93 2.65 3.508(8) 153.5 1_455
C29 H29 O6 0.93 2.59 3.326(7) 136.6 1_655
C27 H27 O9 0.93 2.57 3.351(7) 141.4 .
C18 H18 N2 0.93 2.67 3.535(8) 154.7 1_455
C15 H15 O8 0.93 2.59 3.351(8) 139.0 2_564
C9 H9 O5 0.93 2.63 3.085(7) 111.1 2_575
C5 H5 O2 0.93 2.55 3.021(7) 111.5 .
C5 H5 O2 0.93 2.55 3.021(7) 111.5 .
C9 H9 O5 0.93 2.63 3.085(7) 111.1 2_575
C15 H15 O8 0.93 2.59 3.351(8) 139.0 2_564
C18 H18 N2 0.93 2.67 3.535(8) 154.7 1_455
C27 H27 O9 0.93 2.57 3.351(7) 141.4 .
C29 H29 O6 0.93 2.59 3.326(7) 136.6 1_655
C36 H36 N8 0.93 2.65 3.508(8) 153.5 1_455
O6 H6A O9 0.90 1.71 2.609(5) 170.5 .
O12 H12A O16 0.91 1.66 2.561(5) 172.4 .
O13 H13A O16 0.82 2.22 3.036(5) 170.5 1_565
O14 H14A O9 0.82 2.11 2.714(6) 130.4 .
O16 H16A O3 0.92 1.97 2.885(6) 173.9 1_545
O16 H18A N3 0.90 1.95 2.844(7) 170.3 1_656
C5 H5 O2 0.93 2.55 3.021(7) 111.5 .
C9 H9 O5 0.93 2.63 3.085(7) 111.1 2_575
C15 H15 O8 0.93 2.59 3.351(8) 139.0 2_564
C16 H16 O10 0.93 2.67 3.358(6) 131.7 1_554
C18 H18 N2 0.93 2.67 3.535(8) 154.7 1_455
C27 H27 O9 0.93 2.57 3.351(7) 141.4 .
C29 H29 O6 0.93 2.59 3.326(7) 136.6 1_655
C36 H36 N8 0.93 2.65 3.508(8) 153.5 1_455
O6 H6A O9 0.90 1.71 2.609(5) 170.5 .
O12 H12A O16 0.91 1.66 2.561(5) 172.4 .
O13 H13A O3 0.82 2.57 2.957(5) 110.0 .
O13 H13A O16 0.82 2.22 3.036(5) 170.5 1_565
O14 H14A O9 0.82 2.11 2.714(6) 130.4 .
O16 H16A O3 0.92 1.97 2.885(6) 173.9 1_545
O16 H18A N3 0.90 1.95 2.844(7) 170.3 1_656
C5 H5 O2 0.93 2.55 3.021(7) 111.5 .
C9 H9 O5 0.93 2.63 3.085(7) 111.1 2_575
C15 H15 O8 0.93 2.59 3.351(8) 139.0 2_564
C18 H18 N2 0.93 2.67 3.535(8) 154.7 1_455
C27 H27 O9 0.93 2.57 3.351(7) 141.4 .
C29 H29 O6 0.93 2.59 3.326(7) 136.6 1_655
C36 H36 N8 0.93 2.65 3.508(8) 153.5 1_455
O6 H6A O9 0.90 1.71 2.609(5) 170.5 .
O12 H12A O16 0.91 1.66 2.561(5) 172.4 .
O13 H13A O16 0.82 2.22 3.036(5) 170.5 1_565
O14 H14A O9 0.82 2.11 2.714(6) 130.4 .
O16 H16A O3 0.92 1.97 2.885(6) 173.9 1_545
O16 H18A N3 0.90 1.95 2.844(7) 170.3 1_656
C5 H5 O2 0.93 2.55 3.021(7) 111.5 .
C9 H9 O5 0.93 2.63 3.085(7) 111.1 2_575
C15 H15 O8 0.93 2.59 3.351(8) 139.0 2_564
C18 H18 N2 0.93 2.67 3.535(8) 154.7 1_455
C27 H27 O9 0.93 2.57 3.351(7) 141.4 .
C29 H29 O6 0.93 2.59 3.326(7) 136.6 1_655
C36 H36 N8 0.93 2.65 3.508(8) 153.5 1_455
O6 H6A O9 0.90 1.71 2.609(5) 170.5 .
O12 H12A O16 0.91 1.66 2.561(5) 172.4 .
O13 H13A O16 0.82 2.22 3.036(5) 170.5 1_565
O14 H14A O9 0.82 2.11 2.714(6) 130.4 .
O16 H16A O3 0.92 1.97 2.885(6) 173.9 1_545
O16 H18A N3 0.90 1.95 2.844(7) 170.3 1_656
